data_1504178
loop_
_publ_author_name
'Yen, Ming-Liang'
'Chen, Nai-Chia'
'Lai, Chien-Chen'
'Liu, Yi-Hung'
'Peng, Shie-Ming'
'Chiu, Sheng-Hsien'

_publ_section_title
;
 A molecular cage that selectively complexes three different guests in
 solution.
;
_journal_issue 20
_journal_name_full 'Organic letters'
_journal_page_first 4604
_journal_page_last 4607
_journal_paper_doi 10.1021/ol901873m
_journal_volume 11
_journal_year 2009
_chemical_formula_sum 'C79 H95 F12 N7 O16 P2'
_chemical_formula_weight 1688.56
_chemical_name_systematic
; 
 ? 
;
_space_group_IT_number 2
_symmetry_cell_setting triclinic
_symmetry_space_group_name_Hall '-P 1'
_symmetry_space_group_name_H-M 'P -1'
_atom_sites_solution_hydrogens geom
_atom_sites_solution_primary direct
_atom_sites_solution_secondary difmap
_audit_creation_method SHELXL-97
_cell_angle_alpha 86.801(3)
_cell_angle_beta 82.424(3)
_cell_angle_gamma 66.377(3)
_cell_formula_units_Z 2
_cell_length_a 14.3156(7)
_cell_length_b 15.2385(8)
_cell_length_c 21.0682(11)
_cell_measurement_reflns_used 47760
_cell_measurement_temperature 295(2)
_cell_measurement_theta_max 27.5
_cell_measurement_theta_min 1
_cell_volume 4174.1(4)
_computing_cell_refinement 'HKL Denzo & Scalepack (Otwinowski & Minor)'
_computing_data_collection 'COLLECT (Nonius BV)'
_computing_data_reduction 'HKL Denzo & Scalepack (Otwinowski & Minor)'
_computing_molecular_graphics SHELXTL
_computing_publication_material SHELXTL
_computing_structure_refinement 'SHELXL-97 (Sheldrick, 1997)'
_computing_structure_solution 'SHELXS-97 (Sheldrick, 1990)'
_diffrn_ambient_temperature 295(2)
_diffrn_measured_fraction_theta_full 0.983
_diffrn_measured_fraction_theta_max 0.983
_diffrn_measurement_device_type 'Nonius KappaCCD'
_diffrn_measurement_method CCD
_diffrn_radiation_monochromator graphite
_diffrn_radiation_source 'fine-focus sealed tube'
_diffrn_radiation_type MoK\a
_diffrn_radiation_wavelength 0.71073
_diffrn_reflns_av_R_equivalents 0.0919
_diffrn_reflns_av_sigmaI/netI 0.1355
_diffrn_reflns_limit_h_max 18
_diffrn_reflns_limit_h_min -18
_diffrn_reflns_limit_k_max 19
_diffrn_reflns_limit_k_min -19
_diffrn_reflns_limit_l_max 27
_diffrn_reflns_limit_l_min -26
_diffrn_reflns_number 46727
_diffrn_reflns_theta_full 27.39
_diffrn_reflns_theta_max 27.39
_diffrn_reflns_theta_min 2.35
_exptl_absorpt_coefficient_mu 0.147
_exptl_absorpt_correction_T_max 0.980
_exptl_absorpt_correction_T_min 0.847
_exptl_absorpt_correction_type multi-scan
_exptl_absorpt_process_details
; 
multi-scan from symmetry-related measurements 
 Sortav (Blessing 1995) 
;
_exptl_crystal_colour orange
_exptl_crystal_density_diffrn 1.343
_exptl_crystal_density_method 'not measured'
_exptl_crystal_description cube
_exptl_crystal_F_000 1768
_exptl_crystal_size_max 0.20
_exptl_crystal_size_mid 0.20
_exptl_crystal_size_min 0.15
_refine_diff_density_max 0.711
_refine_diff_density_min -0.411
_refine_diff_density_rms 0.067
_refine_ls_extinction_method none
_refine_ls_goodness_of_fit_ref 1.390
_refine_ls_hydrogen_treatment constr
_refine_ls_matrix_type full
_refine_ls_number_parameters 1000
_refine_ls_number_reflns 18631
_refine_ls_number_restraints 1
_refine_ls_restrained_S_all 1.391
_refine_ls_R_factor_all 0.2792
_refine_ls_R_factor_gt 0.1193
_refine_ls_shift/su_max 0.031
_refine_ls_shift/su_mean 0.001
_refine_ls_structure_factor_coef Fsqd
_refine_ls_weighting_details 'calc w=1/[\s^2^(Fo^2^)+(0.1000P)^2^+0.0000P] where P=(Fo^2^+2Fc^2^)/3'
_refine_ls_weighting_scheme calc
_refine_ls_wR_factor_gt 0.2629
_refine_ls_wR_factor_ref 0.3252
_reflns_number_gt 6535
_reflns_number_total 18631
_reflns_threshold_expression >2sigma(I)
_cod_data_source_file ol901873m_si_002.cif
_cod_data_source_block ic12728
_cod_depositor_comments
;
The following automatic conversions were performed:

'_symmetry_cell_setting' value 'Triclinic' changed to 'triclinic'
according to /home/saulius/struct/CIF-dictionaries/cif_core.dic
dictionary named 'cif_core.dic' version 2.4.2 from 2011-04-26.

Automatic conversion script
Id: cif_fix_values 1715 2011-07-08 13:25:40Z adriana 
;
_cod_original_sg_symbol_H-M P-1
_cod_database_code 1504178

loop_
_symmetry_equiv_pos_as_xyz
'x, y, z'
'-x, -y, -z'

loop_
_atom_site_label
_atom_site_type_symbol
_atom_site_fract_x
_atom_site_fract_y
_atom_site_fract_z
_atom_site_U_iso_or_equiv
_atom_site_adp_type
_atom_site_occupancy
_atom_site_symmetry_multiplicity
_atom_site_calc_flag
_atom_site_refinement_flags
O1 O 0.3498(3) 0.2525(2) 0.38290(16) 0.0735(10) Uani 1 1 d .
O2 O 0.3166(3) 0.3884(3) 0.48662(19) 0.0943(13) Uani 1 1 d .
O3 O 0.3711(3) 0.5431(3) 0.43944(17) 0.0797(11) Uani 1 1 d .
O4 O 0.4911(3) 0.6183(3) 0.35345(15) 0.0697(10) Uani 1 1 d .
O5 O 0.3189(3) 0.3044(2) 0.26547(16) 0.0707(10) Uani 1 1 d .
O6 O 0.2339(4) 0.5007(3) 0.2046(3) 0.1120(17) Uani 1 1 d .
O7 O 0.3163(5) 0.6327(4) 0.1703(3) 0.148(2) Uani 1 1 d .
O8 O 0.4694(3) 0.6506(3) 0.23363(15) 0.0731(10) Uani 1 1 d .
O9 O 0.9617(3) -0.1352(3) 0.24869(18) 0.0794(11) Uani 1 1 d .
O10 O 1.1389(3) -0.1392(3) 0.3000(2) 0.0966(14) Uani 1 1 d .
O11 O 1.1758(3) 0.0232(3) 0.32571(17) 0.0737(10) Uani 1 1 d .
O12 O 1.1164(3) 0.2027(2) 0.25809(16) 0.0687(10) Uani 1 1 d .
O13 O 0.9195(3) -0.0778(2) 0.12607(18) 0.0763(11) Uani 1 1 d .
O14 O 1.1190(3) -0.0857(3) 0.06777(17) 0.0774(11) Uani 1 1 d .
O15 O 1.1590(3) 0.0809(3) 0.04726(17) 0.0790(11) Uani 1 1 d .
O16 O 1.0981(3) 0.2294(2) 0.13797(16) 0.0726(10) Uani 1 1 d .
N1 N 0.3767(4) 0.5247(4) 0.2959(2) 0.0698(13) Uani 1 1 d .
N2 N 0.3125(4) 0.5907(4) 0.3078(2) 0.0892(16) Uani 1 1 d .
N3 N 1.0994(5) 0.0482(3) 0.1932(2) 0.0747(14) Uani 1 1 d .
N4 N 1.1833(5) 0.0168(4) 0.1844(2) 0.0957(18) Uani 1 1 d .
C1 C 0.4008(4) 0.1832(4) 0.3367(2) 0.0605(13) Uani 1 1 d .
C2 C 0.4668(4) 0.0897(4) 0.3499(2) 0.0623(14) Uani 1 1 d .
H2A H 0.4793 0.0712 0.3919 0.075 Uiso 1 1 calc R
C3 C 0.5136(4) 0.0248(3) 0.3007(2) 0.0566(13) Uani 1 1 d .
C4 C 0.5907(4) -0.0783(4) 0.3079(2) 0.0658(15) Uani 1 1 d .
C5 C 0.6855(4) -0.0851(3) 0.2626(2) 0.0586(13) Uani 1 1 d .
C6 C 0.7837(4) -0.1115(3) 0.2799(3) 0.0646(14) Uani 1 1 d .
H6A H 0.7957 -0.1283 0.3220 0.078 Uiso 1 1 calc R
C7 C 0.8624(4) -0.1128(3) 0.2351(3) 0.0641(14) Uani 1 1 d .
C8 C 0.8445(4) -0.0873(3) 0.1721(3) 0.0654(14) Uani 1 1 d .
C9 C 0.7477(4) -0.0630(3) 0.1549(3) 0.0637(14) Uani 1 1 d .
H9A H 0.7364 -0.0483 0.1124 0.076 Uiso 1 1 calc R
C10 C 0.6680(4) -0.0604(3) 0.1996(2) 0.0595(13) Uani 1 1 d .
C11 C 0.5552(4) -0.0279(4) 0.1885(2) 0.0630(14) Uani 1 1 d .
C12 C 0.4962(4) 0.0513(3) 0.2372(2) 0.0535(12) Uani 1 1 d .
C13 C 0.4304(4) 0.1444(3) 0.2241(2) 0.0570(13) Uani 1 1 d .
H13A H 0.4176 0.1627 0.1822 0.068 Uiso 1 1 calc R
C14 C 0.3838(4) 0.2100(3) 0.2735(2) 0.0555(13) Uani 1 1 d .
C15 C 0.5494(4) -0.1435(4) 0.2772(3) 0.0803(17) Uani 1 1 d .
H15A H 0.5999 -0.2091 0.2770 0.096 Uiso 1 1 calc R
H15B H 0.4872 -0.1415 0.3030 0.096 Uiso 1 1 calc R
C16 C 0.5266(4) -0.1132(4) 0.2095(3) 0.0747(16) Uani 1 1 d .
H16A H 0.4541 -0.0954 0.2069 0.090 Uiso 1 1 calc R
H16B H 0.5652 -0.1666 0.1807 0.090 Uiso 1 1 calc R
C17 C 0.6102(5) -0.1085(4) 0.3769(3) 0.092(2) Uani 1 1 d .
H17A H 0.6357 -0.0671 0.3948 0.138 Uiso 1 1 calc R
H17B H 0.6599 -0.1734 0.3776 0.138 Uiso 1 1 calc R
H17C H 0.5472 -0.1040 0.4017 0.138 Uiso 1 1 calc R
C18 C 0.5366(4) -0.0001(4) 0.1198(2) 0.0751(16) Uani 1 1 d .
H18A H 0.5552 0.0530 0.1078 0.113 Uiso 1 1 calc R
H18B H 0.4652 0.0178 0.1158 0.113 Uiso 1 1 calc R
H18C H 0.5775 -0.0535 0.0923 0.113 Uiso 1 1 calc R
C19 C 0.3640(5) 0.2258(4) 0.4480(2) 0.0849(18) Uani 1 1 d .
H19A H 0.4342 0.2122 0.4549 0.102 Uiso 1 1 calc R
H19B H 0.3508 0.1687 0.4583 0.102 Uiso 1 1 calc R
C20 C 0.2909(6) 0.3073(5) 0.4895(3) 0.103(2) Uani 1 1 d .
H20A H 0.2227 0.3267 0.4768 0.123 Uiso 1 1 calc R
H20B H 0.2886 0.2850 0.5335 0.123 Uiso 1 1 calc R
C21 C 0.2547(5) 0.4651(5) 0.4533(3) 0.0901(19) Uani 1 1 d .
H21A H 0.1833 0.4757 0.4656 0.108 Uiso 1 1 calc R
H21B H 0.2707 0.4520 0.4077 0.108 Uiso 1 1 calc R
C22 C 0.2714(5) 0.5526(4) 0.4675(3) 0.0866(18) Uani 1 1 d .
H22A H 0.2198 0.6089 0.4504 0.104 Uiso 1 1 calc R
H22B H 0.2652 0.5604 0.5135 0.104 Uiso 1 1 calc R
C23 C 0.3948(5) 0.6222(4) 0.4536(3) 0.0811(18) Uani 1 1 d .
H23A H 0.3937 0.6263 0.4995 0.097 Uiso 1 1 calc R
H23B H 0.3436 0.6814 0.4392 0.097 Uiso 1 1 calc R
C24 C 0.4975(5) 0.6091(4) 0.4211(2) 0.0748(16) Uani 1 1 d .
H24A H 0.5183 0.6573 0.4354 0.090 Uiso 1 1 calc R
H24B H 0.5478 0.5464 0.4310 0.090 Uiso 1 1 calc R
C25 C 0.2786(4) 0.3283(4) 0.2064(3) 0.0742(16) Uani 1 1 d .
H25A H 0.2513 0.2827 0.1961 0.089 Uiso 1 1 calc R
H25B H 0.3321 0.3270 0.1725 0.089 Uiso 1 1 calc R
C26 C 0.1939(5) 0.4282(4) 0.2126(4) 0.109(2) Uani 1 1 d .
H26A H 0.1481 0.4369 0.1806 0.131 Uiso 1 1 calc R
H26B H 0.1544 0.4348 0.2545 0.131 Uiso 1 1 calc R
C27 C 0.2183(6) 0.5500(6) 0.1488(3) 0.103(2) Uani 1 1 d .
H27A H 0.1458 0.5733 0.1442 0.124 Uiso 1 1 calc R
H27B H 0.2552 0.5054 0.1141 0.124 Uiso 1 1 calc R
C28 C 0.2473(6) 0.6277(5) 0.1409(4) 0.110(2) Uani 1 1 d .
H28A H 0.2685 0.6319 0.0955 0.132 Uiso 1 1 calc R
H28B H 0.1858 0.6849 0.1516 0.132 Uiso 1 1 calc R
C29 C 0.3416(5) 0.7135(4) 0.1638(3) 0.0861(18) Uani 1 1 d .
H29A H 0.3007 0.7600 0.1968 0.103 Uiso 1 1 calc R
H29B H 0.3268 0.7434 0.1224 0.103 Uiso 1 1 calc R
C30 C 0.4505(5) 0.6835(4) 0.1697(2) 0.0730(15) Uani 1 1 d .
H30A H 0.4910 0.6324 0.1396 0.088 Uiso 1 1 calc R
H30B H 0.4706 0.7369 0.1598 0.088 Uiso 1 1 calc R
C31 C 0.5780(4) 0.6087(3) 0.3139(2) 0.0611(14) Uani 1 1 d .
C32 C 0.6736(5) 0.5828(4) 0.3337(3) 0.0682(15) Uani 1 1 d .
H32A H 0.6814 0.5722 0.3770 0.082 Uiso 1 1 calc R
C33 C 0.7592(4) 0.5725(4) 0.2890(3) 0.0673(15) Uani 1 1 d .
C34 C 0.8683(4) 0.5416(4) 0.3046(3) 0.0736(16) Uani 1 1 d .
C35 C 0.9320(4) 0.4559(4) 0.2623(2) 0.0641(14) Uani 1 1 d .
C36 C 0.9949(4) 0.3677(4) 0.2843(3) 0.0665(14) Uani 1 1 d .
H36A H 1.0008 0.3581 0.3278 0.080 Uiso 1 1 calc R
C37 C 1.0494(4) 0.2935(4) 0.2415(3) 0.0634(14) Uani 1 1 d .
C38 C 1.0399(4) 0.3079(4) 0.1765(2) 0.0614(14) Uani 1 1 d .
C39 C 0.9764(4) 0.3954(4) 0.1540(2) 0.0651(14) Uani 1 1 d .
H39A H 0.9705 0.4048 0.1105 0.078 Uiso 1 1 calc R
C40 C 0.9208(4) 0.4702(4) 0.1975(3) 0.0663(14) Uani 1 1 d .
C41 C 0.8470(4) 0.5704(4) 0.1815(3) 0.0707(16) Uani 1 1 d .
C42 C 0.7480(4) 0.5864(3) 0.2242(2) 0.0651(14) Uani 1 1 d .
C43 C 0.6517(4) 0.6135(3) 0.2042(2) 0.0628(14) Uani 1 1 d .
H43A H 0.6439 0.6246 0.1610 0.075 Uiso 1 1 calc R
C44 C 0.5668(5) 0.6240(3) 0.2487(3) 0.0626(14) Uani 1 1 d .
C45 C 0.9014(5) 0.6225(4) 0.2773(3) 0.0849(18) Uani 1 1 d .
H45A H 0.8605 0.6811 0.3009 0.102 Uiso 1 1 calc R
H45B H 0.9729 0.6054 0.2828 0.102 Uiso 1 1 calc R
C46 C 0.8878(5) 0.6398(4) 0.2057(3) 0.0920(19) Uani 1 1 d .
H46A H 0.8401 0.7053 0.1995 0.110 Uiso 1 1 calc R
H46B H 0.9532 0.6310 0.1813 0.110 Uiso 1 1 calc R
C47 C 0.8815(4) 0.5257(4) 0.3747(3) 0.0870(19) Uani 1 1 d .
H47A H 0.8604 0.4755 0.3909 0.131 Uiso 1 1 calc R
H47B H 0.8403 0.5837 0.3979 0.131 Uiso 1 1 calc R
H47C H 0.9524 0.5078 0.3801 0.131 Uiso 1 1 calc R
C48 C 0.8352(4) 0.5871(4) 0.1098(3) 0.0838(18) Uani 1 1 d .
H48A H 0.8100 0.5430 0.0952 0.126 Uiso 1 1 calc R
H48B H 0.9006 0.5772 0.0861 0.126 Uiso 1 1 calc R
H48C H 0.7875 0.6515 0.1032 0.126 Uiso 1 1 calc R
C49 C 0.9854(5) -0.1672(4) 0.3108(3) 0.0824(17) Uani 1 1 d .
H49A H 0.9588 -0.2155 0.3242 0.099 Uiso 1 1 calc R
H49B H 0.9532 -0.1141 0.3405 0.099 Uiso 1 1 calc R
C50 C 1.0970(5) -0.2076(4) 0.3120(3) 0.093(2) Uani 1 1 d .
H50A H 1.1125 -0.2365 0.3536 0.112 Uiso 1 1 calc R
H50B H 1.1289 -0.2578 0.2801 0.112 Uiso 1 1 calc R
C51 C 1.2029(5) -0.1400(4) 0.3430(3) 0.0886(19) Uani 1 1 d .
H51A H 1.2558 -0.2041 0.3452 0.106 Uiso 1 1 calc R
H51B H 1.1640 -0.1241 0.3851 0.106 Uiso 1 1 calc R
C52 C 1.2513(5) -0.0726(4) 0.3260(3) 0.0895(19) Uani 1 1 d .
H52A H 1.2984 -0.0780 0.3567 0.107 Uiso 1 1 calc R
H52B H 1.2905 -0.0882 0.2840 0.107 Uiso 1 1 calc R
C53 C 1.2195(4) 0.0926(4) 0.3287(3) 0.0734(16) Uani 1 1 d .
H53A H 1.2752 0.0812 0.2943 0.088 Uiso 1 1 calc R
H53B H 1.2475 0.0861 0.3691 0.088 Uiso 1 1 calc R
C54 C 1.1412(4) 0.1897(4) 0.3230(3) 0.0727(15) Uani 1 1 d .
H54A H 1.0803 0.1981 0.3526 0.087 Uiso 1 1 calc R
H54B H 1.1671 0.2365 0.3331 0.087 Uiso 1 1 calc R
C55 C 1.0046(5) -0.1627(4) 0.1070(3) 0.0894(19) Uani 1 1 d .
H55A H 0.9813 -0.2106 0.0955 0.107 Uiso 1 1 calc R
H55B H 1.0458 -0.1877 0.1421 0.107 Uiso 1 1 calc R
C56 C 1.0677(5) -0.1409(4) 0.0506(3) 0.0859(18) Uani 1 1 d .
H56A H 1.1178 -0.2005 0.0318 0.103 Uiso 1 1 calc R
H56B H 1.0233 -0.1066 0.0186 0.103 Uiso 1 1 calc R
C57 C 1.1855(5) -0.0742(4) 0.0148(3) 0.0782(17) Uani 1 1 d .
H57A H 1.1465 -0.0455 -0.0207 0.094 Uiso 1 1 calc R
H57B H 1.2374 -0.1363 0.0013 0.094 Uiso 1 1 calc R
C58 C 1.2355(4) -0.0124(4) 0.0325(3) 0.0775(17) Uani 1 1 d .
H58A H 1.2718 -0.0392 0.0694 0.093 Uiso 1 1 calc R
H58B H 1.2848 -0.0089 -0.0027 0.093 Uiso 1 1 calc R
C59 C 1.1996(5) 0.1501(5) 0.0448(3) 0.095(2) Uani 1 1 d .
H59A H 1.2239 0.1596 0.0008 0.114 Uiso 1 1 calc R
H59B H 1.2573 0.1291 0.0695 0.114 Uiso 1 1 calc R
C60 C 1.1166(5) 0.2440(4) 0.0719(3) 0.0808(17) Uani 1 1 d .
H60A H 1.1399 0.2958 0.0641 0.097 Uiso 1 1 calc R
H60B H 1.0544 0.2603 0.0519 0.097 Uiso 1 1 calc R
C61 C 0.6753(5) 0.1542(4) 0.2403(4) 0.099(2) Uani 1 1 d .
H61A H 0.6654 0.1139 0.2755 0.119 Uiso 1 1 calc R
H61B H 0.6569 0.1346 0.2024 0.119 Uiso 1 1 calc R
C62 C 0.6025(4) 0.2576(4) 0.2554(3) 0.0767(16) Uani 1 1 d .
C63 C 0.5752(5) 0.2896(4) 0.3168(3) 0.0841(18) Uani 1 1 d .
H63A H 0.6074 0.2494 0.3493 0.101 Uiso 1 1 calc R
C64 C 0.5009(5) 0.3804(4) 0.3328(3) 0.0779(17) Uani 1 1 d .
H64A H 0.4813 0.4020 0.3748 0.093 Uiso 1 1 calc R
C65 C 0.4588(4) 0.4357(4) 0.2820(3) 0.0637(14) Uani 1 1 d .
C66 C 0.4853(5) 0.4080(4) 0.2186(3) 0.0789(17) Uani 1 1 d .
H66A H 0.4556 0.4489 0.1857 0.095 Uiso 1 1 calc R
C67 C 0.5575(5) 0.3174(5) 0.2066(3) 0.0834(18) Uani 1 1 d .
H67A H 0.5767 0.2955 0.1646 0.100 Uiso 1 1 calc R
C68 C 0.7875(5) 0.1369(4) 0.2290(3) 0.0748(16) Uani 1 1 d .
C69 C 0.8471(5) 0.1092(4) 0.2779(3) 0.0849(18) Uani 1 1 d .
H69A H 0.8158 0.1093 0.3194 0.102 Uiso 1 1 calc R
C70 C 0.9502(5) 0.0814(4) 0.2679(3) 0.0799(17) Uani 1 1 d .
H70A H 0.9904 0.0616 0.3014 0.096 Uiso 1 1 calc R
C71 C 0.9927(4) 0.0841(4) 0.2050(3) 0.0668(15) Uani 1 1 d .
C72 C 0.9365(5) 0.1141(4) 0.1553(3) 0.0819(18) Uani 1 1 d .
H72A H 0.9675 0.1158 0.1139 0.098 Uiso 1 1 calc R
C73 C 0.8321(6) 0.1421(4) 0.1679(3) 0.091(2) Uani 1 1 d .
H73A H 0.7913 0.1646 0.1348 0.109 Uiso 1 1 calc R
P1 P 0.4705(2) 0.27373(17) 0.01721(10) 0.1333(10) Uani 1 1 d .
F1 F 0.5530(6) 0.2230(5) 0.0665(3) 0.212(3) Uani 1 1 d .
F2 F 0.4018(5) 0.3209(6) -0.0326(3) 0.258(4) Uani 1 1 d .
F3 F 0.4022(5) 0.2291(5) 0.0564(3) 0.194(2) Uani 1 1 d .
F4 F 0.4372(6) 0.3597(4) 0.0647(3) 0.207(3) Uani 1 1 d .
F5 F 0.5477(6) 0.3149(5) -0.0189(3) 0.212(3) Uani 1 1 d .
F6 F 0.5280(5) 0.1886(4) -0.0258(3) 0.201(3) Uani 1 1 d .
P2 P 0.7179(3) 0.0772(3) 0.47418(14) 0.1527(11) Uani 1 1 d .
F7 F 0.6843(13) 0.0058(8) 0.5036(5) 0.380(9) Uani 1 1 d .
F8 F 0.7394(10) 0.1653(8) 0.4452(5) 0.303(5) Uani 1 1 d .
F9 F 0.6378(8) 0.1510(6) 0.5223(6) 0.312(5) Uani 1 1 d .
F10 F 0.7895(7) 0.0657(11) 0.5217(4) 0.349(7) Uani 1 1 d .
F11 F 0.8096(9) 0.0166(9) 0.4284(4) 0.426(10) Uani 1 1 d .
F12 F 0.6664(8) 0.0901(7) 0.4163(4) 0.294(5) Uani 1 1 d .
C74 C 0.7768(16) 0.3432(14) 0.3290(11) 0.291(9) Uiso 1 1 d D
C75 C 0.7697(15) 0.3623(13) 0.2564(10) 0.312(9) Uiso 1 1 d D
H75A H 0.8324 0.3653 0.2360 0.468 Uiso 1 1 calc R
H75B H 0.7133 0.4221 0.2504 0.468 Uiso 1 1 calc R
H75C H 0.7590 0.3115 0.2379 0.468 Uiso 1 1 calc R
N5 N -0.0201(16) 0.7105(16) 0.4919(10) 0.359(11) Uiso 1 1 d .
C77 C 0.0072(11) 0.8588(11) 0.5193(7) 0.233(6) Uiso 1 1 d .
H77A H 0.0774 0.8419 0.5259 0.349 Uiso 1 1 calc R
H77B H -0.0369 0.8865 0.5577 0.349 Uiso 1 1 calc R
H77C H -0.0101 0.9042 0.4849 0.349 Uiso 1 1 calc R
C76 C -0.0069(13) 0.7695(15) 0.5026(8) 0.233(7) Uiso 1 1 d .
N6 N 0.1536(13) 0.6255(10) -0.0178(7) 0.270(6) Uiso 1 1 d .
C78 C 0.2419(12) 0.6204(9) -0.0495(6) 0.184(4) Uiso 1 1 d .
C79 C 0.3410(12) 0.5682(10) -0.0540(7) 0.231(6) Uiso 1 1 d .
H79A H 0.3750 0.6036 -0.0375 0.346 Uiso 1 1 calc R
H79B H 0.3673 0.5526 -0.0981 0.346 Uiso 1 1 calc R
H79C H 0.3533 0.5103 -0.0296 0.346 Uiso 1 1 calc R
N7 N 0.797(2) 0.3165(18) 0.3891(13) 0.442(13) Uiso 1 1 d .

loop_
_atom_site_aniso_label
_atom_site_aniso_U_11
_atom_site_aniso_U_22
_atom_site_aniso_U_33
_atom_site_aniso_U_23
_atom_site_aniso_U_13
_atom_site_aniso_U_12
O1 0.075(3) 0.061(2) 0.068(2) -0.0093(19) 0.0035(19) -0.0123(19)
O2 0.116(4) 0.069(3) 0.091(3) -0.007(2) -0.014(3) -0.028(3)
O3 0.084(3) 0.074(3) 0.076(2) -0.0071(19) 0.006(2) -0.031(2)
O4 0.063(3) 0.084(3) 0.057(2) 0.0048(18) -0.0052(19) -0.025(2)
O5 0.066(2) 0.051(2) 0.078(2) 0.0051(17) -0.005(2) -0.0080(19)
O6 0.113(4) 0.078(3) 0.168(5) 0.046(3) -0.081(3) -0.048(3)
O7 0.185(6) 0.188(5) 0.156(5) 0.107(4) -0.116(4) -0.146(5)
O8 0.067(3) 0.099(3) 0.059(2) 0.0123(19) -0.0118(19) -0.038(2)
O9 0.061(3) 0.091(3) 0.077(3) -0.006(2) -0.014(2) -0.017(2)
O10 0.097(3) 0.096(3) 0.113(3) 0.029(3) -0.057(3) -0.045(3)
O11 0.061(2) 0.073(3) 0.092(3) 0.017(2) -0.022(2) -0.030(2)
O12 0.068(2) 0.058(2) 0.070(2) -0.0020(17) -0.0101(19) -0.0133(19)
O13 0.060(2) 0.065(2) 0.086(3) -0.0028(19) 0.007(2) -0.009(2)
O14 0.069(3) 0.083(3) 0.072(2) -0.007(2) 0.006(2) -0.024(2)
O15 0.073(3) 0.071(3) 0.082(3) -0.018(2) 0.005(2) -0.019(2)
O16 0.079(3) 0.066(2) 0.062(2) -0.0066(18) -0.0016(19) -0.018(2)
N1 0.055(3) 0.071(3) 0.074(3) 0.006(3) -0.009(2) -0.016(3)
N2 0.072(4) 0.076(3) 0.093(4) 0.004(3) -0.008(3) -0.002(3)
N3 0.070(4) 0.076(3) 0.070(3) -0.008(2) -0.001(3) -0.022(3)
N4 0.071(4) 0.123(5) 0.077(3) -0.010(3) -0.001(3) -0.024(4)
C1 0.048(3) 0.060(3) 0.067(3) -0.010(3) 0.005(3) -0.018(3)
C2 0.058(3) 0.058(3) 0.062(3) 0.005(3) -0.003(3) -0.016(3)
C3 0.047(3) 0.048(3) 0.067(3) 0.000(3) 0.003(3) -0.014(2)
C4 0.051(3) 0.059(3) 0.071(3) 0.006(3) 0.000(3) -0.008(3)
C5 0.055(4) 0.042(3) 0.068(3) -0.002(2) -0.007(3) -0.008(2)
C6 0.060(4) 0.051(3) 0.070(3) 0.003(3) -0.011(3) -0.008(3)
C7 0.058(4) 0.055(3) 0.070(4) -0.007(3) -0.007(3) -0.013(3)
C8 0.058(4) 0.050(3) 0.075(4) -0.010(3) 0.000(3) -0.009(3)
C9 0.059(4) 0.056(3) 0.063(3) -0.007(3) -0.005(3) -0.010(3)
C10 0.066(4) 0.046(3) 0.059(3) -0.009(2) -0.005(3) -0.015(3)
C11 0.054(3) 0.058(3) 0.067(3) -0.011(3) -0.006(3) -0.011(3)
C12 0.049(3) 0.049(3) 0.058(3) -0.001(2) -0.003(2) -0.015(3)
C13 0.050(3) 0.061(3) 0.055(3) 0.003(3) -0.005(2) -0.017(3)
C14 0.050(3) 0.048(3) 0.064(3) 0.006(3) -0.004(3) -0.016(3)
C15 0.060(4) 0.054(3) 0.119(5) -0.004(3) 0.002(3) -0.018(3)
C16 0.065(4) 0.068(4) 0.087(4) -0.011(3) -0.007(3) -0.020(3)
C17 0.087(5) 0.078(4) 0.079(4) 0.026(3) 0.001(3) -0.008(3)
C18 0.067(4) 0.088(4) 0.065(3) -0.012(3) -0.016(3) -0.022(3)
C19 0.110(5) 0.074(4) 0.059(3) -0.006(3) 0.003(3) -0.028(4)
C20 0.128(6) 0.087(5) 0.083(4) -0.017(4) 0.022(4) -0.041(5)
C21 0.096(5) 0.102(5) 0.079(4) 0.021(4) -0.021(4) -0.046(4)
C22 0.069(5) 0.080(4) 0.094(4) 0.001(3) 0.019(3) -0.022(4)
C23 0.094(5) 0.078(4) 0.059(3) -0.004(3) -0.004(3) -0.021(4)
C24 0.080(4) 0.087(4) 0.053(3) -0.003(3) -0.003(3) -0.030(3)
C25 0.056(4) 0.058(3) 0.102(4) 0.014(3) -0.022(3) -0.013(3)
C26 0.080(5) 0.064(4) 0.186(7) 0.026(4) -0.048(5) -0.025(4)
C27 0.100(6) 0.142(7) 0.093(5) 0.022(5) -0.035(4) -0.071(5)
C28 0.143(7) 0.085(5) 0.123(6) 0.038(4) -0.073(5) -0.055(5)
C29 0.094(5) 0.086(4) 0.088(4) 0.031(3) -0.033(4) -0.043(4)
C30 0.083(5) 0.078(4) 0.066(3) 0.012(3) -0.015(3) -0.039(3)
C31 0.062(4) 0.056(3) 0.060(3) -0.002(2) -0.001(3) -0.019(3)
C32 0.066(4) 0.065(3) 0.062(3) -0.007(3) -0.006(3) -0.014(3)
C33 0.067(4) 0.056(3) 0.069(4) -0.008(3) -0.012(3) -0.012(3)
C34 0.060(4) 0.068(4) 0.080(4) -0.014(3) -0.007(3) -0.010(3)
C35 0.060(4) 0.063(3) 0.063(3) -0.005(3) -0.010(3) -0.017(3)
C36 0.057(4) 0.076(4) 0.062(3) -0.005(3) -0.002(3) -0.023(3)
C37 0.056(3) 0.059(3) 0.071(4) -0.004(3) -0.004(3) -0.019(3)
C38 0.055(3) 0.060(3) 0.062(3) -0.012(3) 0.006(3) -0.019(3)
C39 0.061(4) 0.072(4) 0.056(3) -0.003(3) -0.001(3) -0.020(3)
C40 0.053(3) 0.062(3) 0.078(4) -0.008(3) 0.002(3) -0.019(3)
C41 0.069(4) 0.055(3) 0.073(4) 0.000(3) -0.001(3) -0.011(3)
C42 0.061(4) 0.055(3) 0.063(3) -0.006(2) 0.001(3) -0.008(3)
C43 0.065(4) 0.062(3) 0.052(3) 0.001(2) -0.002(3) -0.018(3)
C44 0.065(4) 0.046(3) 0.072(4) 0.001(3) -0.010(3) -0.017(3)
C45 0.064(4) 0.075(4) 0.110(5) -0.020(4) -0.005(3) -0.021(3)
C46 0.070(4) 0.074(4) 0.125(6) -0.004(4) 0.003(4) -0.025(3)
C47 0.067(4) 0.101(5) 0.075(4) -0.027(3) -0.014(3) -0.010(3)
C48 0.071(4) 0.076(4) 0.076(4) 0.009(3) 0.003(3) -0.005(3)
C49 0.072(4) 0.072(4) 0.105(5) 0.002(3) -0.026(4) -0.026(3)
C50 0.083(5) 0.070(4) 0.129(6) 0.004(4) -0.046(4) -0.024(4)
C51 0.099(5) 0.077(4) 0.093(4) 0.013(3) -0.048(4) -0.030(4)
C52 0.080(5) 0.071(4) 0.117(5) 0.017(4) -0.040(4) -0.024(4)
C53 0.067(4) 0.073(4) 0.083(4) 0.014(3) -0.024(3) -0.027(3)
C54 0.079(4) 0.069(4) 0.075(4) 0.003(3) -0.018(3) -0.032(3)
C55 0.075(4) 0.060(4) 0.112(5) -0.008(3) 0.018(4) -0.013(3)
C56 0.070(4) 0.071(4) 0.090(4) -0.011(3) 0.010(4) -0.005(3)
C57 0.074(4) 0.076(4) 0.064(3) -0.013(3) 0.010(3) -0.013(3)
C58 0.067(4) 0.079(4) 0.069(4) -0.010(3) 0.009(3) -0.016(4)
C59 0.096(5) 0.100(5) 0.077(4) -0.017(4) 0.013(4) -0.032(4)
C60 0.088(5) 0.068(4) 0.070(4) -0.008(3) 0.010(3) -0.019(3)
C61 0.055(4) 0.074(4) 0.151(6) -0.028(4) 0.007(4) -0.010(3)
C62 0.055(4) 0.067(4) 0.099(5) -0.007(3) -0.009(3) -0.014(3)
C63 0.080(4) 0.069(4) 0.079(4) 0.003(3) -0.013(3) -0.004(4)
C64 0.076(4) 0.074(4) 0.072(4) -0.001(3) -0.012(3) -0.016(4)
C65 0.053(3) 0.055(3) 0.072(4) -0.005(3) -0.009(3) -0.009(3)
C66 0.067(4) 0.088(4) 0.071(4) 0.003(3) -0.013(3) -0.018(4)
C67 0.064(4) 0.097(5) 0.076(4) -0.026(4) -0.002(3) -0.016(4)
C68 0.064(4) 0.056(3) 0.091(4) -0.017(3) 0.001(4) -0.011(3)
C69 0.068(5) 0.083(4) 0.086(4) 0.000(3) 0.011(4) -0.017(4)
C70 0.076(5) 0.076(4) 0.069(4) 0.007(3) -0.005(3) -0.013(3)
C71 0.056(4) 0.052(3) 0.082(4) -0.015(3) 0.004(3) -0.012(3)
C72 0.082(5) 0.095(4) 0.059(3) -0.009(3) -0.009(3) -0.024(4)
C73 0.079(5) 0.084(4) 0.092(5) -0.015(4) -0.020(4) -0.009(4)
P1 0.186(3) 0.1128(17) 0.0714(12) 0.0093(13) 0.0115(16) -0.0378(18)
F1 0.300(9) 0.197(6) 0.140(4) 0.030(4) -0.082(5) -0.088(6)
F2 0.145(5) 0.354(10) 0.183(5) 0.128(6) -0.033(4) -0.014(6)
F3 0.214(6) 0.240(7) 0.145(4) 0.044(4) -0.008(4) -0.119(5)
F4 0.265(7) 0.156(5) 0.154(4) -0.043(4) 0.048(5) -0.052(5)
F5 0.273(8) 0.268(8) 0.118(4) 0.009(4) 0.025(4) -0.148(7)
F6 0.218(6) 0.166(5) 0.162(5) -0.066(4) -0.012(4) -0.012(5)
P2 0.178(3) 0.174(3) 0.1099(18) -0.004(2) -0.054(2) -0.062(3)
F7 0.72(3) 0.345(12) 0.230(9) 0.017(8) 0.034(12) -0.401(16)
F8 0.428(16) 0.308(11) 0.257(9) -0.058(8) 0.017(10) -0.243(12)
F9 0.252(10) 0.210(7) 0.416(14) -0.127(9) 0.095(9) -0.057(7)
F10 0.253(10) 0.67(2) 0.144(6) -0.073(9) -0.059(6) -0.181(12)
F11 0.354(13) 0.442(15) 0.162(6) -0.102(8) -0.011(7) 0.183(12)
F12 0.392(13) 0.328(10) 0.257(8) 0.122(8) -0.222(9) -0.203(10)

loop_
_atom_type_symbol
_atom_type_description
_atom_type_scat_dispersion_real
_atom_type_scat_dispersion_imag
_atom_type_scat_source
C C 0.0033 0.0016 'International Tables Vol C Tables 4.2.6.8 and 6.1.1.4'
H H 0.0000 0.0000 'International Tables Vol C Tables 4.2.6.8 and 6.1.1.4'
N N 0.0061 0.0033 'International Tables Vol C Tables 4.2.6.8 and 6.1.1.4'
O O 0.0106 0.0060 'International Tables Vol C Tables 4.2.6.8 and 6.1.1.4'
F F 0.0171 0.0103 'International Tables Vol C Tables 4.2.6.8 and 6.1.1.4'
P P 0.1023 0.0942 'International Tables Vol C Tables 4.2.6.8 and 6.1.1.4'

loop_
_geom_angle_atom_site_label_1
_geom_angle_atom_site_label_2
_geom_angle_atom_site_label_3
_geom_angle
C1 O1 C19 117.7(4)
C21 O2 C20 114.7(5)
C22 O3 C23 112.8(5)
C31 O4 C24 117.7(4)
C14 O5 C25 116.4(4)
C27 O6 C26 114.8(5)
C28 O7 C29 121.1(5)
C44 O8 C30 117.5(4)
C7 O9 C49 118.2(5)
C51 O10 C50 114.2(5)
C52 O11 C53 112.0(4)
C37 O12 C54 116.6(4)
C8 O13 C55 116.5(4)
C56 O14 C57 110.7(4)
C59 O15 C58 112.6(5)
C38 O16 C60 118.6(4)
N2 N1 C65 177.3(6)
N4 N3 C71 177.5(6)
O1 C1 C2 123.9(5)
O1 C1 C14 116.8(4)
C2 C1 C14 119.3(4)
C3 C2 C1 119.9(5)
C3 C2 H2A 120.1
C1 C2 H2A 120.1
C2 C3 C12 121.0(4)
C2 C3 C4 125.3(4)
C12 C3 C4 113.6(4)
C5 C4 C17 115.0(5)
C5 C4 C3 104.6(4)
C17 C4 C3 114.3(4)
C5 C4 C15 104.3(4)
C17 C4 C15 111.1(5)
C3 C4 C15 106.8(4)
C10 C5 C6 119.7(5)
C10 C5 C4 114.8(5)
C6 C5 C4 125.6(5)
C7 C6 C5 120.3(5)
C7 C6 H6A 119.9
C5 C6 H6A 119.9
C6 C7 O9 123.9(5)
C6 C7 C8 119.9(5)
O9 C7 C8 116.1(5)
C9 C8 C7 119.7(5)
C9 C8 O13 117.9(5)
C7 C8 O13 122.2(5)
C10 C9 C8 120.7(5)
C10 C9 H9A 119.6
C8 C9 H9A 119.6
C9 C10 C5 119.7(5)
C9 C10 C11 126.4(5)
C5 C10 C11 113.8(5)
C18 C11 C12 114.9(4)
C18 C11 C10 113.5(5)
C12 C11 C10 104.6(4)
C18 C11 C16 111.0(4)
C12 C11 C16 106.8(4)
C10 C11 C16 105.3(4)
C13 C12 C3 119.1(4)
C13 C12 C11 126.4(4)
C3 C12 C11 114.5(4)
C14 C13 C12 120.0(4)
C14 C13 H13A 120.0
C12 C13 H13A 120.0
O5 C14 C13 124.6(4)
O5 C14 C1 114.7(4)
C13 C14 C1 120.7(4)
C16 C15 C4 112.1(5)
C16 C15 H15A 109.2
C4 C15 H15A 109.2
C16 C15 H15B 109.2
C4 C15 H15B 109.2
H15A C15 H15B 107.9
C15 C16 C11 110.9(4)
C15 C16 H16A 109.5
C11 C16 H16A 109.5
C15 C16 H16B 109.5
C11 C16 H16B 109.5
H16A C16 H16B 108.0
C4 C17 H17A 109.5
C4 C17 H17B 109.5
H17A C17 H17B 109.5
C4 C17 H17C 109.5
H17A C17 H17C 109.5
H17B C17 H17C 109.5
C11 C18 H18A 109.5
C11 C18 H18B 109.5
H18A C18 H18B 109.5
C11 C18 H18C 109.5
H18A C18 H18C 109.5
H18B C18 H18C 109.5
O1 C19 C20 108.1(5)
O1 C19 H19A 110.1
C20 C19 H19A 110.1
O1 C19 H19B 110.1
C20 C19 H19B 110.1
H19A C19 H19B 108.4
O2 C20 C19 114.1(6)
O2 C20 H20A 108.7
C19 C20 H20A 108.7
O2 C20 H20B 108.7
C19 C20 H20B 108.7
H20A C20 H20B 107.6
O2 C21 C22 109.4(5)
O2 C21 H21A 109.8
C22 C21 H21A 109.8
O2 C21 H21B 109.8
C22 C21 H21B 109.8
H21A C21 H21B 108.2
O3 C22 C21 109.5(5)
O3 C22 H22A 109.8
C21 C22 H22A 109.8
O3 C22 H22B 109.8
C21 C22 H22B 109.8
H22A C22 H22B 108.2
O3 C23 C24 109.8(5)
O3 C23 H23A 109.7
C24 C23 H23A 109.7
O3 C23 H23B 109.7
C24 C23 H23B 109.7
H23A C23 H23B 108.2
O4 C24 C23 107.7(4)
O4 C24 H24A 110.2
C23 C24 H24A 110.2
O4 C24 H24B 110.2
C23 C24 H24B 110.2
H24A C24 H24B 108.5
O5 C25 C26 107.7(5)
O5 C25 H25A 110.2
C26 C25 H25A 110.2
O5 C25 H25B 110.2
C26 C25 H25B 110.2
H25A C25 H25B 108.5
O6 C26 C25 111.9(6)
O6 C26 H26A 109.2
C25 C26 H26A 109.2
O6 C26 H26B 109.2
C25 C26 H26B 109.2
H26A C26 H26B 107.9
O6 C27 C28 117.3(6)
O6 C27 H27A 108.0
C28 C27 H27A 108.0
O6 C27 H27B 108.0
C28 C27 H27B 108.0
H27A C27 H27B 107.2
O7 C28 C27 121.8(6)
O7 C28 H28A 106.9
C27 C28 H28A 106.9
O7 C28 H28B 106.9
C27 C28 H28B 106.9
H28A C28 H28B 106.7
O7 C29 C30 109.2(5)
O7 C29 H29A 109.8
C30 C29 H29A 109.8
O7 C29 H29B 109.8
C30 C29 H29B 109.8
H29A C29 H29B 108.3
O8 C30 C29 109.5(5)
O8 C30 H30A 109.8
C29 C30 H30A 109.8
O8 C30 H30B 109.8
C29 C30 H30B 109.8
H30A C30 H30B 108.2
O4 C31 C32 124.6(5)
O4 C31 C44 115.8(5)
C32 C31 C44 119.6(5)
C31 C32 C33 120.4(5)
C31 C32 H32A 119.8
C33 C32 H32A 119.8
C42 C33 C32 119.9(5)
C42 C33 C34 114.8(5)
C32 C33 C34 125.3(5)
C47 C34 C35 114.7(5)
C47 C34 C33 115.3(5)
C35 C34 C33 105.5(4)
C47 C34 C45 110.7(5)
C35 C34 C45 105.0(5)
C33 C34 C45 104.7(4)
C36 C35 C40 120.4(5)
C36 C35 C34 124.5(5)
C40 C35 C34 115.1(5)
C35 C36 C37 119.9(5)
C35 C36 H36A 120.0
C37 C36 H36A 120.0
C36 C37 O12 124.9(5)
C36 C37 C38 119.9(5)
O12 C37 C38 115.2(4)
C39 C38 O16 124.2(5)
C39 C38 C37 120.6(5)
O16 C38 C37 115.2(4)
C38 C39 C40 119.4(5)
C38 C39 H39A 120.3
C40 C39 H39A 120.3
C35 C40 C39 119.7(5)
C35 C40 C41 113.8(5)
C39 C40 C41 126.5(5)
C42 C41 C40 105.3(4)
C42 C41 C46 105.4(4)
C40 C41 C46 106.5(5)
C42 C41 C48 114.5(5)
C40 C41 C48 114.0(4)
C46 C41 C48 110.4(5)
C43 C42 C33 119.8(5)
C43 C42 C41 126.1(5)
C33 C42 C41 114.1(5)
C42 C43 C44 120.3(5)
C42 C43 H43A 119.9
C44 C43 H43A 119.9
O8 C44 C43 124.5(5)
O8 C44 C31 115.5(5)
C43 C44 C31 120.1(5)
C46 C45 C34 111.2(5)
C46 C45 H45A 109.4
C34 C45 H45A 109.4
C46 C45 H45B 109.4
C34 C45 H45B 109.4
H45A C45 H45B 108.0
C41 C46 C45 110.7(5)
C41 C46 H46A 109.5
C45 C46 H46A 109.5
C41 C46 H46B 109.5
C45 C46 H46B 109.5
H46A C46 H46B 108.1
C34 C47 H47A 109.5
C34 C47 H47B 109.5
H47A C47 H47B 109.5
C34 C47 H47C 109.5
H47A C47 H47C 109.5
H47B C47 H47C 109.5
C41 C48 H48A 109.5
C41 C48 H48B 109.5
H48A C48 H48B 109.5
C41 C48 H48C 109.5
H48A C48 H48C 109.5
H48B C48 H48C 109.5
O9 C49 C50 110.1(5)
O9 C49 H49A 109.6
C50 C49 H49A 109.6
O9 C49 H49B 109.6
C50 C49 H49B 109.6
H49A C49 H49B 108.2
O10 C50 C49 112.6(5)
O10 C50 H50A 109.1
C49 C50 H50A 109.1
O10 C50 H50B 109.1
C49 C50 H50B 109.1
H50A C50 H50B 107.8
O10 C51 C52 112.5(5)
O10 C51 H51A 109.1
C52 C51 H51A 109.1
O10 C51 H51B 109.1
C52 C51 H51B 109.1
H51A C51 H51B 107.8
O11 C52 C51 110.6(5)
O11 C52 H52A 109.5
C51 C52 H52A 109.5
O11 C52 H52B 109.5
C51 C52 H52B 109.5
H52A C52 H52B 108.1
O11 C53 C54 110.3(5)
O11 C53 H53A 109.6
C54 C53 H53A 109.6
O11 C53 H53B 109.6
C54 C53 H53B 109.6
H53A C53 H53B 108.1
O12 C54 C53 107.9(4)
O12 C54 H54A 110.1
C53 C54 H54A 110.1
O12 C54 H54B 110.1
C53 C54 H54B 110.1
H54A C54 H54B 108.4
O13 C55 C56 108.8(5)
O13 C55 H55A 109.9
C56 C55 H55A 109.9
O13 C55 H55B 109.9
C56 C55 H55B 109.9
H55A C55 H55B 108.3
O14 C56 C55 112.1(5)
O14 C56 H56A 109.2
C55 C56 H56A 109.2
O14 C56 H56B 109.2
C55 C56 H56B 109.2
H56A C56 H56B 107.9
O14 C57 C58 110.3(5)
O14 C57 H57A 109.6
C58 C57 H57A 109.6
O14 C57 H57B 109.6
C58 C57 H57B 109.6
H57A C57 H57B 108.1
O15 C58 C57 109.1(5)
O15 C58 H58A 109.9
C57 C58 H58A 109.9
O15 C58 H58B 109.9
C57 C58 H58B 109.9
H58A C58 H58B 108.3
O15 C59 C60 109.3(6)
O15 C59 H59A 109.8
C60 C59 H59A 109.8
O15 C59 H59B 109.8
C60 C59 H59B 109.8
H59A C59 H59B 108.3
O16 C60 C59 106.5(5)
O16 C60 H60A 110.4
C59 C60 H60A 110.4
O16 C60 H60B 110.4
C59 C60 H60B 110.4
H60A C60 H60B 108.6
C68 C61 C62 114.9(5)
C68 C61 H61A 108.5
C62 C61 H61A 108.5
C68 C61 H61B 108.5
C62 C61 H61B 108.5
H61A C61 H61B 107.5
C63 C62 C67 119.4(5)
C63 C62 C61 121.0(6)
C67 C62 C61 119.4(6)
C62 C63 C64 122.3(5)
C62 C63 H63A 118.8
C64 C63 H63A 118.8
C65 C64 C63 115.1(5)
C65 C64 H64A 122.4
C63 C64 H64A 122.4
C64 C65 C66 125.2(5)
C64 C65 N1 117.5(5)
C66 C65 N1 117.2(5)
C67 C66 C65 116.4(5)
C67 C66 H66A 121.8
C65 C66 H66A 121.8
C66 C67 C62 121.5(5)
C66 C67 H67A 119.3
C62 C67 H67A 119.3
C69 C68 C73 119.4(6)
C69 C68 C61 120.9(6)
C73 C68 C61 119.5(6)
C70 C69 C68 122.3(6)
C70 C69 H69A 118.9
C68 C69 H69A 118.9
C69 C70 C71 116.4(6)
C69 C70 H70A 121.8
C71 C70 H70A 121.8
C72 C71 C70 123.4(6)
C72 C71 N3 119.4(6)
C70 C71 N3 117.1(5)
C71 C72 C73 117.9(6)
C71 C72 H72A 121.0
C73 C72 H72A 121.0
C72 C73 C68 120.4(6)
C72 C73 H73A 119.8
C68 C73 H73A 119.8
F2 P1 F6 90.1(4)
F2 P1 F3 97.7(4)
F6 P1 F3 95.1(4)
F2 P1 F4 99.7(5)
F6 P1 F4 166.1(5)
F3 P1 F4 93.4(4)
F2 P1 F5 87.2(4)
F6 P1 F5 84.5(4)
F3 P1 F5 175.0(4)
F4 P1 F5 86.1(4)
F2 P1 F1 174.9(4)
F6 P1 F1 87.5(4)
F3 P1 F1 87.0(4)
F4 P1 F1 81.9(4)
F5 P1 F1 88.0(4)
F7 P2 F12 96.4(6)
F7 P2 F10 93.8(8)
F12 P2 F10 166.6(7)
F7 P2 F11 101.3(9)
F12 P2 F11 81.3(6)
F10 P2 F11 88.2(6)
F7 P2 F9 88.5(7)
F12 P2 F9 104.6(7)
F10 P2 F9 84.3(6)
F11 P2 F9 168.1(9)
F7 P2 F8 172.2(8)
F12 P2 F8 82.0(5)
F10 P2 F8 89.0(7)
F11 P2 F8 86.1(8)
F9 P2 F8 84.5(6)
N7 C74 C75 171(2)
C74 C75 H75A 109.5
C74 C75 H75B 109.5
H75A C75 H75B 109.5
C74 C75 H75C 109.5
H75A C75 H75C 109.5
H75B C75 H75C 109.5
C76 C77 H77A 109.5
C76 C77 H77B 109.5
H77A C77 H77B 109.5
C76 C77 H77C 109.5
H77A C77 H77C 109.5
H77B C77 H77C 109.5
N5 C76 C77 177(3)
C79 C78 N6 141.5(15)
C78 C79 H79A 109.5
C78 C79 H79B 109.5
H79A C79 H79B 109.5
C78 C79 H79C 109.5
H79A C79 H79C 109.5
H79B C79 H79C 109.5

loop_
_geom_bond_atom_site_label_1
_geom_bond_atom_site_label_2
_geom_bond_distance
O1 C1 1.380(6)
O1 C19 1.425(6)
O2 C21 1.374(7)
O2 C20 1.421(7)
O3 C22 1.424(7)
O3 C23 1.432(7)
O4 C31 1.364(6)
O4 C24 1.437(6)
O5 C14 1.380(5)
O5 C25 1.408(6)
O6 C27 1.353(7)
O6 C26 1.427(7)
O7 C28 1.262(7)
O7 C29 1.412(7)
O8 C44 1.364(6)
O8 C30 1.432(6)
O9 C7 1.388(6)
O9 C49 1.407(6)
O10 C51 1.368(6)
O10 C50 1.394(7)
O11 C52 1.427(6)
O11 C53 1.436(6)
O12 C37 1.389(6)
O12 C54 1.441(6)
O13 C8 1.396(6)
O13 C55 1.408(6)
O14 C56 1.406(7)
O14 C57 1.419(6)
O15 C59 1.388(7)
O15 C58 1.424(6)
O16 C38 1.384(6)
O16 C60 1.406(6)
N1 N2 1.071(6)
N1 C65 1.408(7)
N3 N4 1.094(6)
N3 C71 1.392(8)
C1 C2 1.395(7)
C1 C14 1.395(7)
C2 C3 1.381(7)
C2 H2A 0.9300
C3 C12 1.399(6)
C3 C4 1.529(7)
C4 C5 1.524(7)
C4 C17 1.526(7)
C4 C15 1.549(8)
C5 C10 1.386(7)
C5 C6 1.391(7)
C6 C7 1.365(7)
C6 H6A 0.9300
C7 C8 1.390(7)
C8 C9 1.376(7)
C9 C10 1.370(7)
C9 H9A 0.9300
C10 C11 1.534(7)
C11 C18 1.511(7)
C11 C12 1.523(6)
C11 C16 1.539(7)
C12 C13 1.389(6)
C13 C14 1.388(6)
C13 H13A 0.9300
C15 C16 1.511(7)
C15 H15A 0.9700
C15 H15B 0.9700
C16 H16A 0.9700
C16 H16B 0.9700
C17 H17A 0.9600
C17 H17B 0.9600
C17 H17C 0.9600
C18 H18A 0.9600
C18 H18B 0.9600
C18 H18C 0.9600
C19 C20 1.497(8)
C19 H19A 0.9700
C19 H19B 0.9700
C20 H20A 0.9700
C20 H20B 0.9700
C21 C22 1.499(8)
C21 H21A 0.9700
C21 H21B 0.9700
C22 H22A 0.9700
C22 H22B 0.9700
C23 C24 1.478(8)
C23 H23A 0.9700
C23 H23B 0.9700
C24 H24A 0.9700
C24 H24B 0.9700
C25 C26 1.518(8)
C25 H25A 0.9700
C25 H25B 0.9700
C26 H26A 0.9700
C26 H26B 0.9700
C27 C28 1.398(9)
C27 H27A 0.9700
C27 H27B 0.9700
C28 H28A 0.9700
C28 H28B 0.9700
C29 C30 1.458(8)
C29 H29A 0.9700
C29 H29B 0.9700
C30 H30A 0.9700
C30 H30B 0.9700
C31 C32 1.379(7)
C31 C44 1.400(7)
C32 C33 1.403(7)
C32 H32A 0.9300
C33 C42 1.391(7)
C33 C34 1.516(7)
C34 C47 1.508(7)
C34 C35 1.515(7)
C34 C45 1.548(8)
C35 C36 1.380(7)
C35 C40 1.391(7)
C36 C37 1.386(7)
C36 H36A 0.9300
C37 C38 1.392(7)
C38 C39 1.378(7)
C39 C40 1.403(7)
C39 H39A 0.9300
C40 C41 1.517(7)
C41 C42 1.513(8)
C41 C46 1.535(8)
C41 C48 1.537(7)
C42 C43 1.387(7)
C43 C44 1.393(7)
C43 H43A 0.9300
C45 C46 1.541(8)
C45 H45A 0.9700
C45 H45B 0.9700
C46 H46A 0.9700
C46 H46B 0.9700
C47 H47A 0.9600
C47 H47B 0.9600
C47 H47C 0.9600
C48 H48A 0.9600
C48 H48B 0.9600
C48 H48C 0.9600
C49 C50 1.466(8)
C49 H49A 0.9700
C49 H49B 0.9700
C50 H50A 0.9700
C50 H50B 0.9700
C51 C52 1.459(8)
C51 H51A 0.9700
C51 H51B 0.9700
C52 H52A 0.9700
C52 H52B 0.9700
C53 C54 1.466(7)
C53 H53A 0.9700
C53 H53B 0.9700
C54 H54A 0.9700
C54 H54B 0.9700
C55 C56 1.500(8)
C55 H55A 0.9700
C55 H55B 0.9700
C56 H56A 0.9700
C56 H56B 0.9700
C57 C58 1.478(8)
C57 H57A 0.9700
C57 H57B 0.9700
C58 H58A 0.9700
C58 H58B 0.9700
C59 C60 1.529(8)
C59 H59A 0.9700
C59 H59B 0.9700
C60 H60A 0.9700
C60 H60B 0.9700
C61 C68 1.508(8)
C61 C62 1.523(8)
C61 H61A 0.9700
C61 H61B 0.9700
C62 C63 1.359(8)
C62 C67 1.380(8)
C63 C64 1.392(7)
C63 H63A 0.9300
C64 C65 1.371(7)
C64 H64A 0.9300
C65 C66 1.382(7)
C66 C67 1.365(8)
C66 H66A 0.9300
C67 H67A 0.9300
C68 C69 1.364(8)
C68 C73 1.372(8)
C69 C70 1.352(8)
C69 H69A 0.9300
C70 C71 1.390(7)
C70 H70A 0.9300
C71 C72 1.352(7)
C72 C73 1.372(8)
C72 H72A 0.9300
C73 H73A 0.9300
P1 F2 1.485(6)
P1 F6 1.503(5)
P1 F3 1.534(6)
P1 F4 1.571(6)
P1 F5 1.574(7)
P1 F1 1.604(6)
P2 F7 1.436(8)
P2 F12 1.471(7)
P2 F10 1.481(8)
P2 F11 1.517(8)
P2 F9 1.548(8)
P2 F8 1.569(10)
C74 N7 1.34(3)
C74 C75 1.550(16)
C75 H75A 0.9600
C75 H75B 0.9600
C75 H75C 0.9600
N5 C76 1.03(2)
C77 C76 1.52(2)
C77 H77A 0.9600
C77 H77B 0.9600
C77 H77C 0.9600
N6 C78 1.325(16)
C78 C79 1.312(15)
C79 H79A 0.9600
C79 H79B 0.9600
C79 H79C 0.9600
